data_2008245
loop_
_publ_author_name
'Ould Abdellahi, Mohamed'
'Ben Amor, Fatma'
'Driss, Ahmed'
'Jouini, Tahar'

_publ_contact_author
;
'Pr. Jouini, T.'
 Departement de Chimie
 Faculte des Sciences
 1060 Campus Universitaire
 Tunis, Tunisie.
;
_publ_section_title
;
 Bis(<i>m</i>-anisidinium) dihydrog\'enodiphosphate
;
_journal_issue 3
_journal_name_full 'Acta Crystallographica Section C'
_journal_page_first 474
_journal_page_last 476
_journal_paper_doi 10.1107/S010827019801155X
_journal_volume 55
_journal_year 1999
_chemical_formula_moiety '2(C7 H10 N O),H2 O7 P2'
_chemical_formula_structural (1-3,CH3O-C6H4-NH3)2H2P2O7
_chemical_formula_sum 'C14 H22 N2 O9 P2'
_chemical_formula_weight 424.28
_chemical_name_systematic
;
 Bis(m\'eta-anisidinium) Dihydrog\'enodiphosphate
;
_space_group_IT_number 15
_symmetry_cell_setting monoclinic
_symmetry_space_group_name_Hall '-C 2yc'
_symmetry_space_group_name_H-M 'C 1 2/c 1'
_audit_creation_method SHELXL
_cell_angle_alpha 90.00
_cell_angle_beta 101.15(2)
_cell_angle_gamma 90.00
_cell_formula_units_Z 4
_cell_length_a 29.501(2)
_cell_length_b 8.5509(14)
_cell_length_c 7.963(3)
_cell_measurement_reflns_used 25
_cell_measurement_temperature 293(2)
_cell_measurement_theta_max 16
_cell_measurement_theta_min 14
_cell_volume 1970.8(8)
_computing_cell_refinement 'CAD4 EXPRESS'
_computing_data_collection 'CAD4 EXPRESS (Duisenberg, 1992; Macicek & Yordanov, 1992)'
_computing_data_reduction 'MolEN (Fair, 1990)'
_computing_molecular_graphics 'ZORTEP (Zsolnai & Pritzkow, 1994)'
_computing_publication_material SHELXL-93
_computing_structure_refinement 'SHELXL-93 (Sheldrick, 1993)'
_computing_structure_solution 'SHELXS-86 (Sheldrick, 1990)'
_diffrn_ambient_temperature 293(2)
_diffrn_measurement_device 'diffractom\`etre CAD4'
_diffrn_measurement_method \w/2\q
_diffrn_radiation_monochromator graphite
_diffrn_radiation_source 'fine-focus sealed tube'
_diffrn_radiation_type MoK\a
_diffrn_radiation_wavelength 0.71069
_diffrn_reflns_av_R_equivalents 0.0484
_diffrn_reflns_av_sigmaI/netI 0.0535
_diffrn_reflns_limit_h_max 34
_diffrn_reflns_limit_h_min -9
_diffrn_reflns_limit_k_max 10
_diffrn_reflns_limit_k_min -9
_diffrn_reflns_limit_l_max 9
_diffrn_reflns_limit_l_min -9
_diffrn_reflns_number 4349
_diffrn_reflns_theta_max 24.97
_diffrn_reflns_theta_min 1.41
_diffrn_standards_decay_% 2.5
_diffrn_standards_interval_time 60
_diffrn_standards_number 3
_exptl_absorpt_coefficient_mu 0.269
_exptl_absorpt_correction_type none
_exptl_crystal_colour incolore
_exptl_crystal_density_diffrn 1.430
_exptl_crystal_density_meas ?
_exptl_crystal_description plaquette
_exptl_crystal_F_000 888
_exptl_crystal_size_max 0.35
_exptl_crystal_size_mid 0.12
_exptl_crystal_size_min 0.05
_refine_diff_density_max 0.326
_refine_diff_density_min -0.296
_refine_ls_extinction_method none
_refine_ls_goodness_of_fit_all 1.058
_refine_ls_goodness_of_fit_obs 1.145
_refine_ls_hydrogen_treatment refall
_refine_ls_matrix_type full
_refine_ls_number_parameters 167
_refine_ls_number_reflns 1735
_refine_ls_number_restraints 0
_refine_ls_restrained_S_all 1.058
_refine_ls_restrained_S_obs 1.145
_refine_ls_R_factor_all 0.0899
_refine_ls_R_factor_obs 0.0516
_refine_ls_shift/esd_max 0.000
_refine_ls_shift/esd_mean 0.000
_refine_ls_structure_factor_coef Fsqd
_refine_ls_weighting_details 'w = 1/[\s^2^(Fo^2^)+(0.0614P)^2^+1.0456P] where P=(Fo^2^+2Fc^2^)/3'
_refine_ls_weighting_scheme calc
_refine_ls_wR_factor_all 0.1296
_refine_ls_wR_factor_obs 0.1107
_reflns_number_observed 1139
_reflns_number_total 1735
_reflns_observed_criterion >2sigma(I)
_cod_data_source_file du1178.cif
_cod_data_source_block DU1178
_cod_depositor_comments
;
The following automatic conversions were performed:

'_exptl_crystal_density_meas' value 'pas mesur\'ee' was changed to
'?' - the value is perceived as not measured.

Automatic conversion script
Id: cif_fix_values 3008 2015-01-20 13:52:24Z robertas 

The following automatic conversions were performed:

'_refine_ls_weighting_scheme' value 'calc w =
1/[\s^2^(Fo^2^)+(0.0614P)^2^+1.0456P] where P=(Fo^2^+2Fc^2^)/3' was
changed to 'calc'. New tag '_refine_ls_weighting_details' was
created. The value of the new tag was set to 'w =
1/[\s^2^(Fo^2^)+(0.0614P)^2^+1.0456P] where P=(Fo^2^+2Fc^2^)/3'.

Automatic conversion script
Id: cif_fix_values 3143 2015-03-26 13:38:13Z robertas 
;
_cod_original_cell_volume 1970.7(9)
_cod_original_sg_symbol_H-M 'C 2/c'
_cod_database_code 2008245

loop_
_symmetry_equiv_pos_as_xyz
'x, y, z'
'x, -y, z+1/2'
'x+1/2, y+1/2, z'
'x+1/2, -y+1/2, z+1/2'
'-x, -y, -z'
'-x, y, -z-1/2'
'-x+1/2, -y+1/2, -z'
'-x+1/2, y+1/2, -z-1/2'

loop_
_atom_site_aniso_label
_atom_site_aniso_U_11
_atom_site_aniso_U_22
_atom_site_aniso_U_33
_atom_site_aniso_U_12
_atom_site_aniso_U_13
_atom_site_aniso_U_23
P1 0.0381(5) 0.0290(5) 0.0297(5) 0.0004(5) 0.0092(4) 0.0012(4)
O1 0.047(2) 0.034(2) 0.056(2) -0.0030(10) -0.0090(10) 0.0080(10)
O2 0.056(2) 0.0320(10) 0.0400(10) -0.0010(10) -0.0070(10) -0.0010(10)
O3 0.053(2) 0.0390(10) 0.051(2) 0.0140(10) 0.0200(10) 0.0060(10)
O4 0.079(3) 0.033(2) 0.048(2) 0.000 0.035(2) 0.000
OM1 0.046(2) 0.112(3) 0.079(2) 0.005(2) 0.017(2) -0.040(2)
N1 0.038(2) 0.031(2) 0.038(2) 0.002(2) 0.010(2) 0.003(2)
C1 0.035(2) 0.037(2) 0.039(2) 0.002(2) 0.009(2) 0.003(2)
C2 0.032(2) 0.045(2) 0.042(2) 0.001(2) 0.010(2) -0.003(2)
C3 0.042(2) 0.057(3) 0.053(3) 0.003(2) 0.012(2) -0.009(2)
C4 0.032(3) 0.092(4) 0.073(3) 0.007(3) 0.006(2) -0.017(3)
C5 0.039(3) 0.106(4) 0.067(3) 0.003(3) -0.007(3) -0.031(3)
C6 0.044(3) 0.072(3) 0.051(3) 0.005(2) 0.007(2) -0.015(2)
C7 0.061(4) 0.138(7) 0.082(5) 0.004(5) 0.016(4) -0.058(5)

loop_
_atom_site_label
_atom_site_fract_x
_atom_site_fract_y
_atom_site_fract_z
_atom_site_U_iso_or_equiv
_atom_site_thermal_displace_type
_atom_site_calc_flag
_atom_site_refinement_flags
_atom_site_occupancy
_atom_site_disorder_group
_atom_site_type_symbol
P1 0.02370(3) 0.77636(10) 0.10376(12) 0.0319(3) Uani d . 1 . P
O1 0.04690(10) 0.9292(3) 0.1816(4) 0.0481(8) Uani d . 1 . O
O2 -0.01273(9) 0.8101(3) -0.0486(3) 0.0445(7) Uani d . 1 . O
O3 0.05900(10) 0.6577(3) 0.0809(3) 0.0464(7) Uani d . 1 . O
O4 0.0000 0.7031(4) 0.2500 0.0504(11) Uani d S 1 . O
OM1 0.19130(10) 0.1588(4) -0.0367(4) 0.0784(11) Uani d . 1 . O
N1 0.07480(10) 0.3794(4) 0.2524(4) 0.0351(7) Uani d . 1 . N
C1 0.12280(10) 0.3425(4) 0.2441(5) 0.0367(9) Uani d . 1 . C
C2 0.13180(10) 0.2632(5) 0.1041(5) 0.0393(9) Uani d . 1 . C
C3 0.17750(10) 0.2364(5) 0.0929(5) 0.0503(11) Uani d . 1 . C
C4 0.2127(2) 0.2902(7) 0.2213(7) 0.0660(15) Uani d . 1 . C
C5 0.2027(2) 0.3696(7) 0.3588(7) 0.073(2) Uani d . 1 . C
C6 0.1570(2) 0.3941(6) 0.3724(6) 0.0559(12) Uani d . 1 . C
C7 0.1570(2) 0.1131(12) -0.1778(10) 0.093(2) Uani d . 1 . C
HO1 0.037(2) 0.992(5) 0.133(6) 0.06(2) Uiso d . 1 . H
H1N1 0.0700(10) 0.372(4) 0.363(5) 0.030(9) Uiso d . 1 . H
H2N1 0.0690(10) 0.474(5) 0.213(4) 0.040(10) Uiso d . 1 . H
H3N1 0.0520(10) 0.311(4) 0.170(5) 0.040(10) Uiso d . 1 . H
HC2 0.1090(10) 0.238(4) 0.012(5) 0.040(10) Uiso d . 1 . H
HC4 0.239(2) 0.276(6) 0.213(6) 0.07(2) Uiso d . 1 . H
HC5 0.226(2) 0.402(5) 0.445(6) 0.080(10) Uiso d . 1 . H
HC6 0.151(2) 0.428(5) 0.469(6) 0.070(10) Uiso d . 1 . H
H1C7 0.136(3) 0.197(8) -0.232(8) 0.13(3) Uiso d . 1 . H
H2C7 0.174(2) 0.081(6) -0.271(7) 0.10(2) Uiso d . 1 . H
H3C7 0.137(2) 0.038(6) -0.135(7) 0.09(2) Uiso d . 1 . H

loop_
_atom_type_symbol
_atom_type_description
_atom_type_scat_dispersion_real
_atom_type_scat_dispersion_imag
_atom_type_scat_source
P P 0.1023 0.0942 'International Tables Vol C Tables 4.2.6.8 and 6.1.1.4'
O O 0.0106 0.0060 'International Tables Vol C Tables 4.2.6.8 and 6.1.1.4'
N N 0.0061 0.0033 'International Tables Vol C Tables 4.2.6.8 and 6.1.1.4'
C C 0.0033 0.0016 'International Tables Vol C Tables 4.2.6.8 and 6.1.1.4'
H H 0.0000 0.0000 'International Tables Vol C Tables 4.2.6.8 and 6.1.1.4'

loop_
_geom_angle_atom_site_label_1
_geom_angle_atom_site_label_2
_geom_angle_atom_site_label_3
_geom_angle_site_symmetry_1
_geom_angle
_geom_angle_publ_flag
O2 P1 O3 . 116.4(2) y
O2 P1 O1 . 110.9(2) y
O3 P1 O1 . 111.0(2) y
O2 P1 O4 . 108.80(10) y
O3 P1 O4 . 103.70(10) y
O1 P1 O4 . 105.1(2) y
O2 P1 HO1 . 90.5(13) n
O3 P1 HO1 . 123.2(15) n
O1 P1 HO1 . 20.4(13) n
O4 P1 HO1 . 113.7(14) n
P1 O1 HO1 . 109.(4) n
P1 O4 P1 6_556 133.8(2) y
C3 OM1 C7 . 117.7(4) n
C1 N1 H1N1 . 111.(2) n
C1 N1 H2N1 . 108.(3) n
H1N1 N1 H2N1 . 110.(3) n
C1 N1 H3N1 . 112.(2) n
H1N1 N1 H3N1 . 112.(3) n
H2N1 N1 H3N1 . 104.(3) n
C6 C1 C2 . 122.5(4) n
C6 C1 N1 . 118.6(4) n
C2 C1 N1 . 118.9(3) n
C1 C2 C3 . 118.4(4) n
C1 C2 HC2 . 122.(2) n
C3 C2 HC2 . 119.(2) n
OM1 C3 C4 . 115.6(4) n
OM1 C3 C2 . 124.7(4) n
C4 C3 C2 . 119.8(4) n
C5 C4 C3 . 120.4(5) n
C5 C4 HC4 . 121.(4) n
C3 C4 HC4 . 119.(4) n
C4 C5 C6 . 120.1(5) n
C4 C5 HC5 . 121.(3) n
C6 C5 HC5 . 119.(3) n
C1 C6 C5 . 118.8(4) n
C1 C6 HC6 . 121.(3) n
C5 C6 HC6 . 119.(3) n
OM1 C7 H1C7 . 116.(4) n
OM1 C7 H2C7 . 106.(3) n
H1C7 C7 H2C7 . 104.(5) n
OM1 C7 H3C7 . 107.(3) n
H1C7 C7 H3C7 . 105.(5) n
H2C7 C7 H3C7 . 120.(5) n

loop_
_geom_bond_atom_site_label_1
_geom_bond_atom_site_label_2
_geom_bond_site_symmetry_2
_geom_bond_distance
_geom_bond_publ_flag
P1 O2 . 1.485(3) y
P1 O3 . 1.491(3) y
P1 O1 . 1.548(3) y
P1 O4 . 1.597(2) y
P1 HO1 . 1.89(4) n
O1 HO1 . 0.69(4) y
O4 P1 6_556 1.597(2) n
OM1 C3 . 1.355(5) n
OM1 C7 . 1.415(6) n
N1 C1 . 1.463(5) n
N1 H1N1 . 0.92(4) y
N1 H2N1 . 0.87(4) y
N1 H3N1 . 1.02(4) y
C1 C6 . 1.362(6) n
C1 C2 . 1.374(5) y
C2 C3 . 1.388(5) y
C2 HC2 . 0.92(4) y
C3 C4 . 1.388(6) y
C4 C5 . 1.368(7) y
C4 HC4 . 0.81(5) y
C5 C6 . 1.389(6) y
C5 HC5 . 0.91(5) y
C6 HC6 . 0.87(4) y
C7 H1C7 . 0.99(7) y
C7 H2C7 . 1.02(6) y
C7 H3C7 . 0.98(6) y

loop_
_geom_hbond_atom_site_label_D
_geom_hbond_atom_site_label_H
_geom_hbond_atom_site_label_A
_geom_hbond_site_symmetry_A
_geom_hbond_distance_DH
_geom_hbond_distance_HA
_geom_hbond_distance_DA
_geom_hbond_angle_DHA
O1 HO1 O2 5_575 0.69(4) 1.91(4) 2.587(4) 166(5)
N1 H1N1 O3 2_565 0.92(4) 1.84(4) 2.763(4) 175(3)
N1 H2N1 O3 . 0.87(4) 1.88(4) 2.738(4) 166(3)
N1 H3N1 O2 5_565 1.02(4) 1.71(4) 2.733(4) 175(3)
